data_7107905
loop_
_publ_author_name
'Ruimin Wang'
'Thomas S. Dols'
'Christian W. Lehmann'
'Ulli Englert'

_publ_section_title
;
 The halogen bond made visible: experimental charge density of a very
 short intermolecular ClCl donor-acceptor contact
;
_journal_issue 54
_journal_name_full Chem.Commun.
_journal_page_first 6830
_journal_page_last 6832
_journal_paper_doi 10.1039/c2cc32647g
_journal_volume 48
_journal_year 2012
_chemical_formula_moiety 'C10 H8 Cl4 N2 Zn'
_chemical_formula_sum 'C10 H8 Cl4 N2 Zn'
_chemical_formula_weight 363.35
_chemical_name_systematic ?
_space_group_IT_number 2
_symmetry_cell_setting triclinic
_symmetry_space_group_name_Hall '-P 1'
_symmetry_space_group_name_H-M 'P -1'
_audit_creation_method XD2006
_cell_angle_alpha 84.204(6)
_cell_angle_beta 89.280(6)
_cell_angle_gamma 62.377(5)
_cell_formula_units_Z 2
_cell_length_a 7.2699(10)
_cell_length_b 7.8257(11)
_cell_length_c 13.110(2)
_cell_measurement_reflns_used 7277
_cell_measurement_temperature 100(2)
_cell_measurement_theta_max 51.58
_cell_measurement_theta_min 2.96
_cell_volume 656.97(17)
_computing_cell_refinement SMART
_computing_data_collection 'SMART (Bruker, 2001)'
_computing_data_reduction 'SAINT (Bruker, 1999)'
_computing_molecular_graphics 'PLATON (Spek, 2003)'
_computing_publication_material 'XD2006 (Volkov, 2006)'
_computing_structure_refinement 'XD2006 (Volkov, 2006)'
_computing_structure_solution 'SHELXS97 (Sheldrick, 2008)'
_diffrn_ambient_temperature 100(2)
_diffrn_measured_fraction_theta_full 0.984
_diffrn_measured_fraction_theta_max 0.940
_diffrn_measurement_device_type 'CCD area detector'
_diffrn_measurement_method '\w scans'
_diffrn_radiation_monochromator 'multilayer optics'
_diffrn_radiation_source 'INCOATEC Microsource'
_diffrn_radiation_type MoK\a
_diffrn_radiation_wavelength 0.71073
_diffrn_reflns_av_R_equivalents 0.0487
_diffrn_reflns_av_sigmaI/netI 0.0393
_diffrn_reflns_limit_h_max 16
_diffrn_reflns_limit_h_min -16
_diffrn_reflns_limit_k_max 17
_diffrn_reflns_limit_k_min -17
_diffrn_reflns_limit_l_max 29
_diffrn_reflns_limit_l_min 0
_diffrn_reflns_number 61942
_diffrn_reflns_theta_full 45.00
_diffrn_reflns_theta_max 54.71
_diffrn_reflns_theta_min 1.56
_exptl_absorpt_coefficient_mu 2.658
_exptl_absorpt_correction_T_max 0.556
_exptl_absorpt_correction_T_min 0.513
_exptl_absorpt_correction_type multi-scan
_exptl_absorpt_process_details SADABS
_exptl_crystal_colour colourless
_exptl_crystal_density_diffrn 1.837
_exptl_crystal_density_method 'not measured'
_exptl_crystal_description fragment
_exptl_crystal_F_000 360
_exptl_crystal_size_max 0.29
_exptl_crystal_size_mid 0.26
_exptl_crystal_size_min 0.25
_refine_diff_density_max 0.680
_refine_diff_density_min -0.803
_refine_diff_density_rms 0.139
_refine_ls_extinction_method none
_refine_ls_goodness_of_fit_ref 0.943
_refine_ls_hydrogen_treatment constr
_refine_ls_matrix_type full
_refine_ls_number_parameters 603
_refine_ls_number_reflns 15653
_refine_ls_number_restraints 0
_refine_ls_R_factor_all 0.034
_refine_ls_R_factor_gt 0.022
_refine_ls_shift/su_max 0.00001
_refine_ls_structure_factor_coef Fsqd
_refine_ls_weighting_details
; calc w2 = q/[s^2^(Fo^2^) + (0.01 P)^2^ + 0.00 P + 0.00 + 0.00 sin(th)]
where P = (0.3333 Fo^2^ + 0.6667 Fc^2^)
q = 1.0
;
_refine_ls_weighting_scheme calc
_refine_ls_wR_factor_ref 0.037
_reflns_number_gt 12077
_reflns_number_total 15656
_reflns_threshold_expression >2sigma(I)
_cod_data_source_file c2cc32647g.txt
_cod_data_source_block 2multipole
_cod_depositor_comments
;
 Marking atom 'DUM0' as a dummy atom.

 Antanas Vaitkus,
 2017-02-20

 Adding the _atom_site_type_symbol data item.

 Antanas Vaitkus,
 2017-02-20
;
_cod_database_code 7107905

loop_
_symmetry_equiv_pos_as_xyz
'x, y, z'
'-x, -y, -z'

loop_
_atom_local_axes_atom_label
_atom_local_axes_atom0
_atom_local_axes_ax1
_atom_local_axes_atom1
_atom_local_axes_atom2
_atom_local_axes_ax2
ZN(1) N(1) Z ZN(1) N(2) Y
CL(1) C(2) Z CL(1) C(1) Y
CL(2) C(7) Z CL(2) C(8) Y
CL(3) ZN(1) Z CL(3) H(1) Y
CL(4) ZN(1) Z CL(4) H(10) Y
N(1) C(1) Z N(1) C(5) Y
N(2) C(6) Z N(2) C(10) Y
C(1) H(1) Z C(1) N(1) Y
C(2) C(1) Z C(2) C(3) Y
C(3) H(3) Z C(3) C(4) Y
C(4) H(4) Z C(4) C(3) Y
C(5) H(5) Z C(5) N(1) Y
C(6) H(6) Z C(6) N(2) Y
C(7) C(8) Z C(7) C(6) Y
C(8) H(8) Z C(8) C(7) Y
C(9) H(9) Z C(9) C(8) Y
C(10) H(10) Z C(10) N(2) Y
H(1) C(1) Z H(1) N(1) Y
H(3) C(3) Z H(3) C(4) Y
H(4) C(4) Z H(4) C(3) Y
H(5) C(5) Z H(5) N(1) Y
H(6) C(6) Z H(6) N(2) Y
H(8) C(8) Z H(8) C(7) Y
H(9) C(9) Z H(9) C(8) Y
H(10) C(10) Z H(10) N(2) Y

loop_
_atom_rho_multipole_atom_label
_atom_rho_multipole_coeff_Pv
_atom_rho_multipole_coeff_P00
_atom_rho_multipole_coeff_P11
_atom_rho_multipole_coeff_P1-1
_atom_rho_multipole_coeff_P10
_atom_rho_multipole_coeff_P20
_atom_rho_multipole_coeff_P21
_atom_rho_multipole_coeff_P2-1
_atom_rho_multipole_coeff_P22
_atom_rho_multipole_coeff_P2-2
_atom_rho_multipole_coeff_P30
_atom_rho_multipole_coeff_P31
_atom_rho_multipole_coeff_P3-1
_atom_rho_multipole_coeff_P32
_atom_rho_multipole_coeff_P3-2
_atom_rho_multipole_coeff_P33
_atom_rho_multipole_coeff_P3-3
_atom_rho_multipole_coeff_P40
_atom_rho_multipole_coeff_P41
_atom_rho_multipole_coeff_P4-1
_atom_rho_multipole_coeff_P42
_atom_rho_multipole_coeff_P4-2
_atom_rho_multipole_coeff_P43
_atom_rho_multipole_coeff_P4-3
_atom_rho_multipole_coeff_P44
_atom_rho_multipole_coeff_P4-4
_atom_rho_multipole_kappa
_atom_rho_multipole_kappa_prime0
_atom_rho_multipole_kappa_prime1
_atom_rho_multipole_kappa_prime2
_atom_rho_multipole_kappa_prime3
_atom_rho_multipole_kappa_prime4
_atom_rho_multipole_radial_slater_n0
_atom_rho_multipole_radial_slater_zeta0
_atom_rho_multipole_radial_slater_n1
_atom_rho_multipole_radial_slater_zeta1
_atom_rho_multipole_radial_slater_n2
_atom_rho_multipole_radial_slater_zeta2
_atom_rho_multipole_radial_slater_n3
_atom_rho_multipole_radial_slater_zeta3
_atom_rho_multipole_radial_slater_n4
_atom_rho_multipole_radial_slater_zeta4
ZN(1) 11.134(16) 0 -0.023(9) 0.004(10) -0.028(9) 0.143(12) 0.246(11) -0.250(11) -0.161(12) -0.152(11) -0.046(8) -0.003(8) 0.022(8) -0.025(8) -0.024(8) 0.013(8) 0.014(8) -0.018(12) 0.044(11) -0.039(12) -0.081(12) -0.087(11) 0.086(12) 0.033(12) 0.076(12) -0.271(11) 0.957151 0.75489 0.75489 0.75489 0.75489 0.75489 4 9.5908 4 9.5908 4 9.5908 4 9.5908 4 9.5908
CL(1) 6.90(3) 0 -0.019(16) 0.059(16) -0.042(17) -0.122(17) 0.085(15) 0.195(16) -0.020(15) 0.038(14) 0.123(15) 0.002(14) -0.023(13) 0.001(13) -0.019(13) 0.015(12) -0.017(12) 0.080(16) 0.075(15) -0.013(15) -0.022(15) -0.030(15) -0.057(15) 0.020(14) -0.005(14) 0.101(14) 1.03002 1 1 1 1 1 4 3.9938571428571 4 3.9938571428571 4 3.9938571428571 4 3.9938571428571 4 3.9938571428571
CL(2) 6.66(4) 0 -0.007(16) -0.057(17) -0.032(16) -0.298(16) -0.082(15) -0.026(17) -0.137(16) -0.072(15) 0.076(15) 0.002(14) 0.027(14) 0.016(15) -0.035(13) -0.029(14) 0.013(13) -0.039(17) -0.054(15) -0.091(15) -0.016(16) 0.053(15) -0.053(16) 0.031(15) -0.024(15) 0.123(15) 1.03002 1 1 1 1 1 4 3.9938571428571 4 3.9938571428571 4 3.9938571428571 4 3.9938571428571 4 3.9938571428571
CL(3) 7.69(3) 0 0.024(14) -0.017(14) -0.003(13) -0.122(14) -0.023(15) -0.090(14) -0.036(15) 0.106(14) -0.005(13) 0.021(13) -0.039(12) -0.001(13) -0.018(13) 0.007(13) -0.024(12) 0.116(15) 0.016(14) 0.019(14) -0.064(15) -0.029(15) 0.050(15) 0.062(15) -0.023(14) -0.039(14) 1.025396 1 1 1 1 1 4 3.9938571428571 4 3.9938571428571 4 3.9938571428571 4 3.9938571428571 4 3.9938571428571
CL(4) 7.33(3) 0 -0.021(14) -0.030(15) 0.065(14) -0.103(15) -0.105(14) -0.074(14) -0.081(15) 0.105(14) 0.000(14) -0.010(13) -0.010(14) -0.027(14) -0.028(13) -0.032(14) 0.045(14) -0.051(16) 0.019(14) -0.034(15) -0.061(16) -0.034(15) -0.024(15) -0.092(15) -0.066(15) -0.076(15) 1.025396 1 1 1 1 1 4 3.9938571428571 4 3.9938571428571 4 3.9938571428571 4 3.9938571428571 4 3.9938571428571
N(1) 5.19(4) 0 0.02(2) -0.15(2) -0.03(2) 0.08(2) -0.036(18) 0.093(19) -0.071(17) 0.017(15) 0.162(19) 0.041(17) 0.033(19) 0.108(17) 0.017(17) 0.002(14) 0.016(15) 0.11(2) -0.035(19) -0.02(2) 0.00(2) -0.02(2) 0.055(18) 0.015(19) -0.036(16) 0.006(16) 0.985237 0.882839 0.882839 0.882839 0.882839 0.882839 2 3.81056 2 3.81056 2 3.81056 3 3.81056 4 3.81056
N(2) 5.14(5) 0 0.00(2) -0.13(2) -0.02(2) -0.03(2) -0.055(18) 0.066(19) -0.219(17) -0.017(17) 0.174(19) -0.012(17) -0.02(2) 0.110(18) -0.014(17) -0.027(15) -0.056(15) 0.01(2) -0.021(19) 0.06(2) -0.02(2) -0.08(2) -0.055(19) 0.02(2) -0.045(17) -0.018(17) 0.985237 0.882839 0.882839 0.882839 0.882839 0.882839 2 3.81056 2 3.81056 2 3.81056 3 3.81056 4 3.81056
C(1) 4.22(6) 0 -0.03(3) 0.04(4) 0.11(3) 0.13(3) 0.03(2) 0.03(3) -0.24(3) -0.05(2) 0.34(3) -0.06(2) 0.09(3) 0.25(3) 0.08(3) -0.04(3) -0.01(3) 0.17(3) 0.04(3) -0.03(4) -0.06(3) 0.05(3) 0.07(3) -0.01(3) -0.01(3) 0.07(3) 0.983531 0.838931 0.838931 0.838931 0.838931 0.838931 2 3.1303 2 3.1303 2 3.1303 3 3.1303 4 3.1303
C(2) 4.09(7) 0 -0.09(3) 0.19(4) 0.04(4) 0.16(3) -0.10(2) -0.06(3) -0.09(2) 0.00(2) 0.38(3) 0.00(3) 0.02(3) 0.36(3) 0.07(3) 0.01(2) 0.04(2) -0.01(4) -0.03(3) 0.11(4) -0.08(4) -0.12(3) 0.00(3) 0.06(3) -0.02(3) 0.02(3) 0.983531 0.838931 0.838931 0.838931 0.838931 0.838931 2 3.1303 2 3.1303 2 3.1303 3 3.1303 4 3.1303
C(3) 3.76(8) 0 -0.03(3) 0.04(4) 0.11(4) 0.25(3) -0.13(2) -0.14(3) -0.12(3) 0.08(3) 0.31(3) -0.01(2) 0.00(3) 0.18(3) -0.01(3) -0.02(3) 0.01(3) 0.13(4) -0.06(3) 0.00(4) 0.03(3) -0.02(3) 0.07(3) 0.13(3) 0.02(3) -0.10(3) 0.983531 0.838931 0.838931 0.838931 0.838931 0.838931 2 3.1303 2 3.1303 2 3.1303 3 3.1303 4 3.1303
C(4) 4.27(8) 0 0.07(3) -0.06(4) 0.08(4) 0.02(3) 0.06(2) 0.04(3) -0.22(3) 0.14(3) 0.37(3) 0.02(2) 0.08(3) 0.21(3) 0.01(3) -0.05(3) -0.02(3) 0.05(4) 0.03(3) 0.03(4) -0.02(3) -0.03(3) 0.11(3) -0.07(3) 0.05(3) 0.02(3) 0.983531 0.838931 0.838931 0.838931 0.838931 0.838931 2 3.1303 2 3.1303 2 3.1303 3 3.1303 4 3.1303
C(5) 4.29(6) 0 0.04(3) 0.13(4) -0.01(4) 0.29(3) 0.03(2) 0.08(3) -0.13(3) -0.03(2) 0.42(3) -0.04(2) 0.12(3) 0.29(3) -0.06(3) 0.02(3) -0.07(3) -0.06(4) 0.05(3) 0.09(4) -0.10(3) 0.00(3) -0.06(3) 0.09(3) 0.04(3) -0.01(3) 0.983531 0.838931 0.838931 0.838931 0.838931 0.838931 2 3.1303 2 3.1303 2 3.1303 3 3.1303 4 3.1303
C(6) 4.12(6) 0 0.01(3) 0.18(4) 0.08(4) 0.26(3) 0.05(2) 0.06(3) -0.12(3) 0.00(2) 0.40(3) -0.09(2) 0.06(3) 0.19(3) -0.05(3) -0.01(2) -0.03(3) 0.01(4) 0.04(3) -0.01(4) 0.04(3) -0.02(3) -0.10(3) 0.10(3) -0.03(3) -0.11(3) 0.983531 0.838931 0.838931 0.838931 0.838931 0.838931 2 3.1303 2 3.1303 2 3.1303 3 3.1303 4 3.1303
C(7) 4.25(7) 0 -0.12(3) 0.21(4) -0.07(4) 0.21(3) 0.06(3) -0.18(3) -0.23(2) -0.02(2) 0.34(4) 0.00(3) 0.02(4) 0.27(3) -0.04(3) 0.01(2) 0.05(2) 0.01(4) -0.05(3) -0.05(4) 0.00(4) -0.10(4) 0.01(3) 0.08(3) 0.13(3) 0.00(3) 0.983531 0.838931 0.838931 0.838931 0.838931 0.838931 2 3.1303 2 3.1303 2 3.1303 3 3.1303 4 3.1303
C(8) 4.24(8) 0 -0.03(3) -0.06(4) 0.05(4) 0.18(3) -0.07(2) -0.11(3) -0.32(3) 0.08(3) 0.37(4) 0.01(3) 0.01(4) 0.28(3) 0.10(3) 0.02(3) -0.05(3) 0.08(4) -0.01(3) -0.01(4) -0.08(3) 0.01(4) 0.08(3) 0.01(4) 0.00(3) 0.04(3) 0.983531 0.838931 0.838931 0.838931 0.838931 0.838931 2 3.1303 2 3.1303 2 3.1303 3 3.1303 4 3.1303
C(9) 4.29(8) 0 -0.05(3) -0.01(4) -0.05(4) 0.27(3) -0.06(2) 0.13(3) -0.21(3) -0.05(3) 0.48(4) -0.08(2) 0.05(4) 0.28(3) 0.02(3) 0.07(3) -0.03(3) -0.03(4) -0.09(3) -0.18(4) 0.01(3) -0.04(4) -0.10(3) -0.04(4) 0.04(3) -0.12(3) 0.983531 0.838931 0.838931 0.838931 0.838931 0.838931 2 3.1303 2 3.1303 2 3.1303 3 3.1303 4 3.1303
C(10) 4.20(7) 0 0.04(3) 0.16(4) 0.11(4) 0.25(3) 0.04(2) 0.02(3) -0.25(3) 0.11(3) 0.33(3) 0.06(2) 0.10(3) 0.28(3) 0.06(3) 0.02(3) 0.05(3) 0.09(4) 0.08(3) 0.23(4) 0.16(3) -0.02(3) 0.06(3) 0.14(3) 0.19(3) 0.00(3) 0.983531 0.838931 0.838931 0.838931 0.838931 0.838931 2 3.1303 2 3.1303 2 3.1303 3 3.1303 4 3.1303
H(1) 0.75(3) 0 0 0 0.088(17) 0 0 0 0 0 0 0 0 0 0 0 0 0 0 0 0 0 0 0 0 0 1.13 1.2 1.2 1.2 1.2 1.2 0 1.9154 1 1.9154 2 1.9154 3 1.9154 4 1.9154
H(3) 0.84(3) 0 0 0 0.123(18) 0 0 0 0 0 0 0 0 0 0 0 0 0 0 0 0 0 0 0 0 0 1.13 1.2 1.2 1.2 1.2 1.2 0 1.9154 1 1.9154 2 1.9154 3 1.9154 4 1.9154
H(4) 0.81(3) 0 0 0 0.089(18) 0 0 0 0 0 0 0 0 0 0 0 0 0 0 0 0 0 0 0 0 0 1.13 1.2 1.2 1.2 1.2 1.2 0 1.9154 1 1.9154 2 1.9154 3 1.9154 4 1.9154
H(5) 0.81(3) 0 0 0 0.035(18) 0 0 0 0 0 0 0 0 0 0 0 0 0 0 0 0 0 0 0 0 0 1.13 1.2 1.2 1.2 1.2 1.2 0 1.9154 1 1.9154 2 1.9154 3 1.9154 4 1.9154
H(6) 0.74(3) 0 0 0 0.131(19) 0 0 0 0 0 0 0 0 0 0 0 0 0 0 0 0 0 0 0 0 0 1.13 1.2 1.2 1.2 1.2 1.2 0 1.9154 1 1.9154 2 1.9154 3 1.9154 4 1.9154
H(8) 0.74(4) 0 0 0 0.06(2) 0 0 0 0 0 0 0 0 0 0 0 0 0 0 0 0 0 0 0 0 0 1.13 1.2 1.2 1.2 1.2 1.2 0 1.9154 1 1.9154 2 1.9154 3 1.9154 4 1.9154
H(9) 0.69(4) 0 0 0 0.091(19) 0 0 0 0 0 0 0 0 0 0 0 0 0 0 0 0 0 0 0 0 0 1.13 1.2 1.2 1.2 1.2 1.2 0 1.9154 1 1.9154 2 1.9154 3 1.9154 4 1.9154
H(10) 0.84(3) 0 0 0 0.087(18) 0 0 0 0 0 0 0 0 0 0 0 0 0 0 0 0 0 0 0 0 0 1.13 1.2 1.2 1.2 1.2 1.2 0 1.9154 1 1.9154 2 1.9154 3 1.9154 4 1.9154

loop_
_atom_site_aniso_label
_atom_site_aniso_U_11
_atom_site_aniso_U_22
_atom_site_aniso_U_33
_atom_site_aniso_U_23
_atom_site_aniso_U_13
_atom_site_aniso_U_12
ZN(1) 0.00972(3) 0.01135(3) 0.01121(3) 0.00002(2) -0.00033(2) -0.00493(3)
CL(1) 0.01309(4) 0.01602(4) 0.01657(4) -0.00182(3) 0.00303(3) -0.00761(4)
CL(2) 0.01202(4) 0.02184(5) 0.01816(5) -0.00369(4) -0.00224(4) -0.00782(4)
CL(3) 0.01351(4) 0.01238(4) 0.01802(5) -0.00224(3) 0.00189(3) -0.00327(3)
CL(4) 0.01268(4) 0.02453(5) 0.01966(5) 0.00027(4) -0.00195(4) -0.01105(4)
N(1) 0.01017(15) 0.01110(16) 0.01256(16) -0.00044(13) -0.00017(13) -0.00466(14)
N(2) 0.01036(15) 0.01441(17) 0.01118(16) -0.00060(13) -0.00005(13) -0.00563(14)
C(1) 0.01004(15) 0.01075(15) 0.01357(17) -0.00069(13) 0.00027(13) -0.00413(13)
C(2) 0.01115(15) 0.01171(16) 0.01246(16) -0.00077(13) 0.00071(13) -0.00535(14)
C(3) 0.01382(18) 0.01148(17) 0.0176(2) 0.00129(15) 0.00084(16) -0.00470(15)
C(4) 0.01181(17) 0.01162(17) 0.0190(2) 0.00085(15) 0.00046(16) -0.00280(15)
C(5) 0.00995(15) 0.01272(17) 0.01456(17) -0.00105(14) 0.00040(13) -0.00425(14)
C(6) 0.00991(15) 0.01496(17) 0.01272(17) -0.00125(14) 0.00037(14) -0.00547(14)
C(7) 0.01131(16) 0.01399(17) 0.01294(17) -0.00128(14) -0.00085(14) -0.00624(14)
C(8) 0.01588(19) 0.0220(2) 0.01194(18) -0.00185(16) 0.00053(16) -0.01128(18)
C(9) 0.0153(2) 0.0291(3) 0.01279(19) -0.00292(18) 0.00264(17) -0.0131(2)
C(10) 0.01145(17) 0.0220(2) 0.01360(18) -0.00169(16) 0.00090(15) -0.00890(16)

loop_
_atom_site_label
_atom_site_type_symbol
_atom_site_fract_x
_atom_site_fract_y
_atom_site_fract_z
_atom_site_U_iso_or_equiv
_atom_site_occupancy
_atom_site_symmetry_multiplicity
_atom_site_calc_flag
ZN(1) Zn 0.129906(13) 0.235391(13) 0.242974(7) 0.011 1 2 ?
CL(1) Cl -0.254624(17) -0.147222(16) 0.470115(9) 0.015 1 2 ?
CL(2) Cl -0.421298(18) 0.315172(18) -0.083269(10) 0.017 1 2 ?
CL(3) Cl -0.149872(17) 0.481285(16) 0.296868(9) 0.016 1 2 ?
CL(4) Cl 0.444302(18) 0.215158(19) 0.241793(10) 0.018 1 2 ?
N(1) N 0.13994(8) -0.01094(7) 0.31948(4) 0.011 1 2 ?
N(2) N 0.06218(8) 0.22485(7) 0.09053(4) 0.012 1 2 ?
C(1) C -0.03333(7) -0.00418(7) 0.36080(4) 0.012 1 2 ?
C(2) C -0.03011(7) -0.16709(7) 0.41518(4) 0.012 1 2 ?
C(3) C 0.15263(9) -0.34221(8) 0.42613(4) 0.015 1 2 ?
C(4) C 0.33011(8) -0.34682(8) 0.38278(4) 0.015 1 2 ?
C(5) C 0.31891(7) -0.17828(7) 0.33098(4) 0.013 1 2 ?
C(6) C -0.12807(7) 0.25934(7) 0.05877(4) 0.013 1 2 ?
C(7) C -0.17602(8) 0.26976(7) -0.04486(4) 0.013 1 2 ?
C(8) C -0.02769(9) 0.24526(8) -0.11746(4) 0.016 1 2 ?
C(9) C 0.16989(9) 0.20452(10) -0.08318(5) 0.018 1 2 ?
C(10) C 0.20866(8) 0.19617(8) 0.02114(4) 0.015 1 2 ?
H(1) H -0.177206 0.130282 0.351437 0.014 1 2 ?
H(3) H 0.156375 -0.470938 0.467372 0.018 1 2 ?
H(4) H 0.475317 -0.48011 0.389629 0.019 1 2 ?
H(5) H 0.458205 -0.181448 0.298733 0.016 1 2 ?
H(6) H -0.245725 0.279319 0.114486 0.015 1 2 ?
H(8) H -0.064856 0.257645 -0.198482 0.019 1 2 ?
H(9) H 0.291779 0.179728 -0.136976 0.021 1 2 ?
H(10) H 0.362595 0.165409 0.047503 0.018 1 2 ?
DUM0 . 0 0 0 . . . dum

loop_
_atom_type_symbol
_atom_type_description
_atom_type_scat_dispersion_real
_atom_type_scat_dispersion_imag
_atom_type_scat_source
C C 0.0033 0.0016 'International Tables Vol C Tables 4.2.6.8 and 6.1.1.4'
H H 0.0000 0.0000 'International Tables Vol C Tables 4.2.6.8 and 6.1.1.4'
Cl Cl 0.1484 0.1585 'International Tables Vol C Tables 4.2.6.8 and 6.1.1.4'
N N 0.0061 0.0033 'International Tables Vol C Tables 4.2.6.8 and 6.1.1.4'
Zn Zn 0.2839 1.4301 'International Tables Vol C Tables 4.2.6.8 and 6.1.1.4'

loop_
_geom_angle_atom_site_label_1
_geom_angle_atom_site_label_2
_geom_angle_atom_site_label_3
_geom_angle
_geom_angle_site_symmetry_1
_geom_angle_site_symmetry_2
_geom_angle_site_symmetry_3
_geom_angle_publ_flag
C(1) N(1) C(5) 119.56(5) 1_555 1_555 1_555 yes
C(6) N(2) C(10) 119.26(5) 1_555 1_555 1_555 yes
N(1) C(1) C(2) 120.88(5) 1_555 1_555 1_555 yes
CL(1) C(2) C(1) 118.72(4) 1_555 1_555 1_555 yes
CL(1) C(2) C(3) 120.95(4) 1_555 1_555 1_555 yes
C(1) C(2) C(3) 120.31(5) 1_555 1_555 1_555 yes
C(2) C(3) C(4) 118.07(5) 1_555 1_555 1_555 yes
C(3) C(4) C(5) 119.15(5) 1_555 1_555 1_555 yes
N(1) C(5) C(4) 122.01(5) 1_555 1_555 1_555 yes
N(2) C(6) C(7) 120.85(5) 1_555 1_555 1_555 yes
CL(2) C(7) C(6) 119.80(4) 1_555 1_555 1_555 yes
CL(2) C(7) C(8) 119.79(4) 1_555 1_555 1_555 yes
C(6) C(7) C(8) 120.41(5) 1_555 1_555 1_555 yes
C(7) C(8) C(9) 118.05(5) 1_555 1_555 1_555 yes
C(8) C(9) C(10) 118.97(5) 1_555 1_555 1_555 yes
N(2) C(10) C(9) 122.42(5) 1_555 1_555 1_555 yes
N(1) C(1) H(1) 119.54 1_555 1_555 1_555 yes
C(2) C(1) H(1) 119.59 1_555 1_555 1_555 yes
C(2) C(3) H(3) 120.96 1_555 1_555 1_555 yes
C(4) C(3) H(3) 120.97 1_555 1_555 1_555 yes
C(3) C(4) H(4) 120.35 1_555 1_555 1_555 yes
N(1) C(5) H(5) 118.98 1_555 1_555 1_555 yes
N(2) C(6) H(6) 119.61 1_555 1_555 1_555 yes
C(7) C(8) H(8) 120.99 1_555 1_555 1_555 yes
C(8) C(9) H(9) 120.51 1_555 1_555 1_555 yes
C(9) C(10) H(10) 118.75 1_555 1_555 1_555 yes

loop_
_geom_bond_atom_site_label_1
_geom_bond_atom_site_label_2
_geom_bond_distance
_geom_bond_site_symmetry_1
_geom_bond_site_symmetry_2
_geom_bond_publ_flag
CL(1) C(2) 1.7218(5) 1_555 1_555 yes
CL(2) C(7) 1.7199(5) 1_555 1_555 yes
N(1) C(1) 1.3453(7) 1_555 1_555 yes
N(1) C(5) 1.3475(6) 1_555 1_555 yes
N(2) C(6) 1.3434(7) 1_555 1_555 yes
N(2) C(10) 1.3443(7) 1_555 1_555 yes
C(1) C(2) 1.3869(7) 1_555 1_555 yes
C(2) C(3) 1.3930(7) 1_555 1_555 yes
C(3) C(4) 1.3898(8) 1_555 1_555 yes
C(4) C(5) 1.3886(7) 1_555 1_555 yes
C(6) C(7) 1.3918(7) 1_555 1_555 yes
C(7) C(8) 1.3874(8) 1_555 1_555 yes
C(8) C(9) 1.3890(8) 1_555 1_555 yes
C(9) C(10) 1.3887(8) 1_555 1_555 yes
H(1) C(1) 1.083 1_555 1_555 yes
H(3) C(3) 1.083 1_555 1_555 yes
H(4) C(4) 1.083 1_555 1_555 yes
H(5) C(5) 1.083 1_555 1_555 yes
H(6) C(6) 1.083 1_555 1_555 yes
H(8) C(8) 1.083 1_555 1_555 yes
H(9) C(9) 1.083 1_555 1_555 yes
H(10) C(10) 1.083 1_555 1_555 yes
